data_7114672
loop_
_publ_author_name
'Figuerola, Albert'
'Diaz, Carmen'
'El Fallah, Mohamed S.'
'Ribas, Joan'
'Maestro, Miguel'
'Mah\'ia, Jos\'e'

_publ_section_title
;
 Structure and magnetism of the first cyano-bridged hetero-one-dimensional
 GdIII--CrIII complexes
;
_journal_issue 13
_journal_name_full 'Chemical Communications'
_journal_page_first 1204
_journal_paper_doi 10.1039/b102739p
_journal_year 2001
_chemical_formula_moiety 'C18 H28 Cr Gd N10 O4, 3(H2 O)'
_chemical_formula_sum 'C18 H34 Cr Gd N10 O7'
_chemical_formula_weight 711.80
_chemical_name_systematic
; 
? 
;
_space_group_IT_number 14
_symmetry_cell_setting monoclinic
_symmetry_space_group_name_Hall '-P 2yn'
_symmetry_space_group_name_H-M 'P 1 21/n 1'
_atom_sites_solution_hydrogens geom
_atom_sites_solution_primary direct
_atom_sites_solution_secondary difmap
_audit_creation_method SHELXL-97
_cell_angle_alpha 90.00
_cell_angle_beta 109.83
_cell_angle_gamma 90.00
_cell_formula_units_Z 4
_cell_length_a 13.1592(2)
_cell_length_b 12.8779(2)
_cell_length_c 18.9782(2)
_cell_measurement_temperature 173(2)
_cell_volume 3025.40(7)
_computing_cell_refinement 'Bruker SAINT'
_computing_data_collection 'Bruker SMART'
_computing_data_reduction 'Bruker SAINT'
_computing_molecular_graphics 'Bruker SHELXTL'
_computing_publication_material 'Bruker SHELXTL'
_computing_structure_refinement 'SHELXL-97 (Sheldrick, 1997)'
_computing_structure_solution 'SHELXS-97 (Sheldrick, 1990)'
_diffrn_ambient_temperature 173(2)
_diffrn_measured_fraction_theta_full 0.992
_diffrn_measured_fraction_theta_max 0.992
_diffrn_measurement_device_type 'CCD area detector'
_diffrn_measurement_method 'phi and omega scans'
_diffrn_radiation_monochromator graphite
_diffrn_radiation_source 'fine-focus sealed tube'
_diffrn_radiation_type MoK\a
_diffrn_radiation_wavelength 0.71073
_diffrn_reflns_av_R_equivalents 0.0321
_diffrn_reflns_av_sigmaI/netI 0.0377
_diffrn_reflns_limit_h_max 15
_diffrn_reflns_limit_h_min -17
_diffrn_reflns_limit_k_max 17
_diffrn_reflns_limit_k_min -16
_diffrn_reflns_limit_l_max 25
_diffrn_reflns_limit_l_min -21
_diffrn_reflns_number 20152
_diffrn_reflns_theta_full 28.28
_diffrn_reflns_theta_max 28.28
_diffrn_reflns_theta_min 1.65
_exptl_absorpt_coefficient_mu 2.582
_exptl_absorpt_correction_T_max 0.4248
_exptl_absorpt_correction_T_min 0.3308
_exptl_absorpt_correction_type empirical
_exptl_absorpt_process_details Sadabs
_exptl_crystal_colour Yellow
_exptl_crystal_density_diffrn 1.563
_exptl_crystal_density_method 'not measured'
_exptl_crystal_description Block
_exptl_crystal_F_000 1424
_exptl_crystal_size_max 0.55
_exptl_crystal_size_mid 0.45
_exptl_crystal_size_min 0.40
_refine_diff_density_max 0.813
_refine_diff_density_min -2.536
_refine_diff_density_rms 0.170
_refine_ls_extinction_method none
_refine_ls_goodness_of_fit_ref 1.016
_refine_ls_hydrogen_treatment mixed
_refine_ls_matrix_type full
_refine_ls_number_parameters 342
_refine_ls_number_reflns 7471
_refine_ls_number_restraints 0
_refine_ls_restrained_S_all 1.016
_refine_ls_R_factor_all 0.0307
_refine_ls_R_factor_gt 0.0263
_refine_ls_shift/su_max 0.002
_refine_ls_shift/su_mean 0.000
_refine_ls_structure_factor_coef Fsqd
_refine_ls_weighting_details 'calc w=1/[\s^2^(Fo^2^)+(0.0390P)^2^+0.0000P] where P=(Fo^2^+2Fc^2^)/3'
_refine_ls_weighting_scheme calc
_refine_ls_wR_factor_gt 0.0661
_refine_ls_wR_factor_ref 0.0678
_reflns_number_gt 6672
_reflns_number_total 7471
_reflns_threshold_expression >2sigma(I)
_cod_data_source_file b102739p.txt
_cod_data_source_block for_complex_1
_cod_depositor_comments
;
The following automatic conversions were performed:

'_symmetry_cell_setting' value 'Monoclinic' changed to 'monoclinic'
according to
/usr/data/users/saulius/automatic-downloads/retrospective/RSC/lib/dictionaries/cif_core.dic
dictionary named 'cif_core.dic' version 2.4.2 from 2011-04-26.

Automatic conversion script
Id: cif_fix_values 2281 2013-09-26 08:29:07Z andrius 
;
_cod_original_cell_volume 3025.30(7)
_cod_original_sg_symbol_H-M 'P 21/n'
_cod_database_code 7114672

loop_
_symmetry_equiv_pos_as_xyz
'x, y, z'
'-x+1/2, y+1/2, -z+1/2'
'-x, -y, -z'
'x-1/2, -y-1/2, z-1/2'

loop_
_atom_site_label
_atom_site_type_symbol
_atom_site_fract_x
_atom_site_fract_y
_atom_site_fract_z
_atom_site_U_iso_or_equiv
_atom_site_adp_type
_atom_site_occupancy
_atom_site_symmetry_multiplicity
_atom_site_calc_flag
_atom_site_refinement_flags
Gd1 Gd 0.027017(8) 0.923121(8) 0.224814(6) 0.01324(4) Uani 1 1 d .
Cr1 Cr 0.04182(3) 1.35923(3) 0.261327(19) 0.01218(8) Uani 1 1 d .
O1 O -0.10624(14) 0.79719(14) 0.21678(13) 0.0327(5) Uani 1 1 d .
H1A H -0.1749 0.7987 0.2127 0.039 Uiso 1 1 d R
H1B H -0.0838 0.7311 0.2304 0.039 Uiso 1 1 d R
O2 O 0.00943(14) 0.96559(14) 0.09794(9) 0.0231(4) Uani 1 1 d .
H2A H 0.0410 0.9337 0.0732 0.028 Uiso 1 1 d R
H2B H -0.0260 1.0229 0.0737 0.028 Uiso 1 1 d R
O3 O -0.09938(14) 1.12524(14) 0.00441(10) 0.0252(4) Uani 1 1 d .
H3A H -0.1710 1.1251 -0.0130 0.030 Uiso 1 1 d R
H3B H -0.0936 1.1943 0.0153 0.030 Uiso 1 1 d R
O4 O 0.11825(16) 0.82024(16) 0.33154(11) 0.0332(5) Uani 1 1 d .
O5 O 0.06607(14) 0.77448(14) 0.16572(11) 0.0266(4) Uani 1 1 d .
O6 O -0.14307(13) 1.00583(14) 0.16817(10) 0.0241(4) Uani 1 1 d .
O7 O -0.02280(16) 0.98041(16) 0.32865(11) 0.0311(4) Uani 1 1 d .
N1 N 0.07602(16) 1.11250(16) 0.24679(12) 0.0207(4) Uani 1 1 d .
N2 N -0.0330(2) 1.59755(19) 0.25538(16) 0.0333(6) Uani 1 1 d .
N3 N 0.22507(17) 0.93223(15) 0.24212(13) 0.0210(4) Uani 1 1 d .
N4 N -0.0588(2) 1.3202(2) 0.08359(13) 0.0375(6) Uani 1 1 d .
N5 N -0.18295(18) 1.3026(2) 0.28481(15) 0.0339(6) Uani 1 1 d .
N6 N 0.1714(2) 1.3685(2) 0.43855(13) 0.0363(6) Uani 1 1 d .
N7 N 0.21836(18) 0.69299(18) 0.40451(13) 0.0282(5) Uani 1 1 d .
N8 N 0.1026(2) 0.63673(17) 0.10493(12) 0.0277(5) Uani 1 1 d .
N9 N -0.28820(16) 1.11106(17) 0.12102(12) 0.0219(4) Uani 1 1 d .
N10 N -0.1184(2) 1.0579(2) 0.39254(14) 0.0310(5) Uani 1 1 d .
C1 C 0.07319(17) 1.20069(18) 0.25624(13) 0.0169(4) Uani 1 1 d .
C2 C -0.00375(19) 1.51314(19) 0.25797(14) 0.0205(5) Uani 1 1 d .
C3 C 0.19000(19) 1.40670(17) 0.25515(13) 0.0168(4) Uani 1 1 d .
C4 C -0.0255(2) 1.34252(19) 0.14607(14) 0.0214(5) Uani 1 1 d .
C5 C -0.10254(19) 1.32079(18) 0.27577(14) 0.0198(5) Uani 1 1 d .
C6 C 0.1195(2) 1.3639(2) 0.37609(14) 0.0212(5) Uani 1 1 d .
C7 C 0.1932(3) 0.7580(3) 0.34835(19) 0.0411(8) Uani 1 1 d .
H7A H 0.2371 0.7570 0.3176 0.049 Uiso 1 1 calc R
C8 C 0.1310(2) 0.7174(2) 0.14972(15) 0.0278(6) Uani 1 1 d .
H8A H 0.2058 0.7329 0.1712 0.033 Uiso 1 1 calc R
C9 C -0.1847(2) 1.0939(2) 0.15431(14) 0.0215(5) Uani 1 1 d .
H9A H -0.1383 1.1524 0.1689 0.026 Uiso 1 1 calc R
C10 C -0.1090(2) 0.9955(2) 0.34001(15) 0.0287(6) Uani 1 1 d .
H10A H -0.1717 0.9602 0.3092 0.034 Uiso 1 1 calc R
C11 C 0.3073(3) 0.6205(3) 0.4163(2) 0.0518(9) Uani 1 1 d .
H11A H 0.3432 0.6340 0.3797 0.078 Uiso 1 1 calc R
H11B H 0.2794 0.5493 0.4101 0.078 Uiso 1 1 calc R
H11C H 0.3592 0.6293 0.4670 0.078 Uiso 1 1 calc R
C12 C 0.1514(3) 0.6801(4) 0.4497(2) 0.0630(12) Uani 1 1 d .
H12A H 0.0976 0.7359 0.4387 0.094 Uiso 1 1 calc R
H12B H 0.1962 0.6828 0.5028 0.094 Uiso 1 1 calc R
H12C H 0.1145 0.6129 0.4386 0.094 Uiso 1 1 calc R
C13 C 0.1824(3) 0.5723(3) 0.08807(19) 0.0508(10) Uani 1 1 d .
H13A H 0.2548 0.6007 0.1133 0.076 Uiso 1 1 calc R
H13B H 0.1674 0.5715 0.0338 0.076 Uiso 1 1 calc R
H13C H 0.1787 0.5014 0.1057 0.076 Uiso 1 1 calc R
C14 C -0.0109(3) 0.6105(3) 0.06933(19) 0.0430(8) Uani 1 1 d .
H14A H -0.0547 0.6532 0.0908 0.065 Uiso 1 1 calc R
H14B H -0.0219 0.5369 0.0778 0.065 Uiso 1 1 calc R
H14C H -0.0326 0.6237 0.0154 0.065 Uiso 1 1 calc R
C15 C -0.3306(2) 1.2167(2) 0.10597(17) 0.0359(7) Uani 1 1 d .
H15A H -0.2708 1.2664 0.1230 0.054 Uiso 1 1 calc R
H15B H -0.3813 1.2292 0.1328 0.054 Uiso 1 1 calc R
H15C H -0.3680 1.2254 0.0520 0.054 Uiso 1 1 calc R
C16 C -0.3651(2) 1.0259(2) 0.09511(16) 0.0302(6) Uani 1 1 d .
H16A H -0.3270 0.9595 0.1084 0.045 Uiso 1 1 calc R
H16B H -0.3996 1.0301 0.0406 0.045 Uiso 1 1 calc R
H16C H -0.4204 1.0309 0.1189 0.045 Uiso 1 1 calc R
C17 C -0.2227(3) 1.0739(3) 0.4021(2) 0.0589(12) Uani 1 1 d .
H17A H -0.2768 1.0284 0.3678 0.088 Uiso 1 1 calc R
H17B H -0.2448 1.1465 0.3913 0.088 Uiso 1 1 calc R
H17C H -0.2166 1.0576 0.4539 0.088 Uiso 1 1 calc R
C18 C -0.0287(3) 1.1204(3) 0.4378(2) 0.0457(8) Uani 1 1 d .
H18A H 0.0365 1.1017 0.4267 0.069 Uiso 1 1 calc R
H18B H -0.0167 1.1079 0.4909 0.069 Uiso 1 1 calc R
H18C H -0.0451 1.1940 0.4264 0.069 Uiso 1 1 calc R

loop_
_atom_site_aniso_label
_atom_site_aniso_U_11
_atom_site_aniso_U_22
_atom_site_aniso_U_33
_atom_site_aniso_U_23
_atom_site_aniso_U_13
_atom_site_aniso_U_12
Gd1 0.01119(7) 0.01229(7) 0.01682(7) 0.00098(4) 0.00550(5) 0.00171(4)
Cr1 0.00989(16) 0.01215(16) 0.01427(17) -0.00068(12) 0.00379(13) -0.00015(12)
O1 0.0158(8) 0.0164(8) 0.0703(15) 0.0096(9) 0.0203(9) 0.0031(7)
O2 0.0258(9) 0.0257(9) 0.0189(8) 0.0023(7) 0.0090(7) 0.0058(7)
O3 0.0238(9) 0.0266(10) 0.0229(9) -0.0027(7) 0.0052(7) 0.0040(7)
O4 0.0322(10) 0.0388(11) 0.0303(10) 0.0175(8) 0.0129(9) 0.0167(9)
O5 0.0266(9) 0.0187(9) 0.0374(11) -0.0075(8) 0.0148(8) 0.0000(7)
O6 0.0169(8) 0.0226(9) 0.0305(10) 0.0033(7) 0.0051(7) 0.0060(7)
O7 0.0334(10) 0.0368(11) 0.0289(10) 0.0018(8) 0.0183(8) 0.0085(9)
N1 0.0164(10) 0.0165(10) 0.0279(11) -0.0021(8) 0.0060(8) -0.0002(8)
N2 0.0403(15) 0.0186(11) 0.0454(15) 0.0049(10) 0.0204(12) 0.0060(10)
N3 0.0167(10) 0.0193(10) 0.0266(11) -0.0007(8) 0.0069(9) -0.0001(7)
N4 0.0520(16) 0.0331(13) 0.0215(12) 0.0002(9) 0.0048(11) -0.0075(12)
N5 0.0214(11) 0.0363(13) 0.0490(16) -0.0096(11) 0.0185(11) -0.0045(10)
N6 0.0319(13) 0.0530(17) 0.0200(11) -0.0003(11) 0.0037(10) -0.0031(11)
N7 0.0251(11) 0.0276(12) 0.0303(12) 0.0104(9) 0.0072(9) 0.0076(9)
N8 0.0407(13) 0.0203(11) 0.0196(10) -0.0031(8) 0.0068(9) 0.0072(9)
N9 0.0181(10) 0.0250(11) 0.0197(10) -0.0008(8) 0.0026(8) 0.0065(8)
N10 0.0276(12) 0.0406(14) 0.0276(12) -0.0038(10) 0.0130(10) 0.0067(10)
C1 0.0102(10) 0.0211(11) 0.0182(11) 0.0023(9) 0.0032(8) 0.0003(8)
C2 0.0198(11) 0.0198(12) 0.0229(12) 0.0006(9) 0.0086(10) 0.0007(9)
C3 0.0173(11) 0.0153(10) 0.0191(11) -0.0011(8) 0.0077(9) 0.0003(8)
C4 0.0239(12) 0.0176(11) 0.0214(12) 0.0008(9) 0.0061(10) -0.0027(9)
C5 0.0187(11) 0.0173(11) 0.0239(12) -0.0031(9) 0.0077(10) 0.0000(9)
C6 0.0182(11) 0.0240(12) 0.0219(12) 0.0004(9) 0.0077(9) -0.0011(9)
C7 0.0401(17) 0.0469(19) 0.0430(18) 0.0206(15) 0.0229(15) 0.0193(14)
C8 0.0259(13) 0.0262(13) 0.0278(13) -0.0061(10) 0.0046(11) 0.0061(10)
C9 0.0191(12) 0.0213(12) 0.0219(12) -0.0005(9) 0.0039(10) 0.0026(9)
C10 0.0301(14) 0.0324(14) 0.0261(13) 0.0009(11) 0.0128(11) 0.0031(11)
C11 0.0423(19) 0.052(2) 0.062(2) 0.0238(18) 0.0181(18) 0.0245(17)
C12 0.068(3) 0.074(3) 0.060(3) 0.028(2) 0.040(2) 0.024(2)
C13 0.069(3) 0.048(2) 0.0263(16) -0.0095(13) 0.0053(16) 0.0365(18)
C14 0.056(2) 0.0424(17) 0.0381(17) -0.0174(14) 0.0250(16) -0.0262(16)
C15 0.0355(15) 0.0309(15) 0.0322(15) -0.0038(12) -0.0003(12) 0.0178(12)
C16 0.0186(12) 0.0378(16) 0.0308(14) 0.0024(12) 0.0041(11) -0.0002(11)
C17 0.038(2) 0.096(4) 0.052(2) -0.011(2) 0.0273(18) 0.0133(19)
C18 0.0458(19) 0.0468(19) 0.0434(19) -0.0152(15) 0.0135(15) -0.0007(16)

loop_
_atom_type_symbol
_atom_type_description
_atom_type_scat_dispersion_real
_atom_type_scat_dispersion_imag
_atom_type_scat_source
C C 0.0033 0.0016 'International Tables Vol C Tables 4.2.6.8 and 6.1.1.4'
H H 0.0000 0.0000 'International Tables Vol C Tables 4.2.6.8 and 6.1.1.4'
N N 0.0061 0.0033 'International Tables Vol C Tables 4.2.6.8 and 6.1.1.4'
O O 0.0106 0.0060 'International Tables Vol C Tables 4.2.6.8 and 6.1.1.4'
Cr Cr 0.3209 0.6236 'International Tables Vol C Tables 4.2.6.8 and 6.1.1.4'
Gd Gd -0.1653 3.9035 'International Tables Vol C Tables 4.2.6.8 and 6.1.1.4'

loop_
_geom_angle_atom_site_label_1
_geom_angle_atom_site_label_2
_geom_angle_atom_site_label_3
_geom_angle
_geom_angle_site_symmetry_1
O1 Gd1 O5 71.84(6) .
O1 Gd1 O4 79.69(7) .
O5 Gd1 O4 79.89(7) .
O1 Gd1 O6 73.35(6) .
O5 Gd1 O6 118.10(6) .
O4 Gd1 O6 139.46(6) .
O1 Gd1 O7 81.93(7) .
O5 Gd1 O7 143.61(7) .
O4 Gd1 O7 70.77(7) .
O6 Gd1 O7 75.87(6) .
O1 Gd1 O2 105.99(7) .
O5 Gd1 O2 70.79(6) .
O4 Gd1 O2 146.10(6) .
O6 Gd1 O2 71.91(6) .
O7 Gd1 O2 142.61(6) .
O1 Gd1 N3 139.10(6) .
O5 Gd1 N3 73.57(6) .
O4 Gd1 N3 73.35(7) .
O6 Gd1 N3 144.24(6) .
O7 Gd1 N3 116.03(7) .
O2 Gd1 N3 82.15(7) .
O1 Gd1 N1 145.08(6) .
O5 Gd1 N1 141.08(7) .
O4 Gd1 N1 111.80(7) .
O6 Gd1 N1 77.90(6) .
O7 Gd1 N1 72.05(7) .
O2 Gd1 N1 82.98(7) .
N3 Gd1 N1 74.80(6) .
C2 Cr1 C6 92.24(10) .
C2 Cr1 C5 87.91(9) .
C6 Cr1 C5 90.86(10) .
C2 Cr1 C4 92.94(10) .
C6 Cr1 C4 174.25(10) .
C5 Cr1 C4 91.83(10) .
C2 Cr1 C3 89.09(9) .
C6 Cr1 C3 85.04(10) .
C5 Cr1 C3 174.83(9) .
C4 Cr1 C3 92.54(10) .
C2 Cr1 C1 174.27(9) .
C6 Cr1 C1 92.42(9) .
C5 Cr1 C1 88.68(9) .
C4 Cr1 C1 82.56(9) .
C3 Cr1 C1 94.63(9) .
C7 O4 Gd1 135.7(2) .
C8 O5 Gd1 151.12(17) .
C9 O6 Gd1 141.26(17) .
C10 O7 Gd1 135.52(19) .
C1 N1 Gd1 163.58(18) .
C3 N3 Gd1 160.19(18) 2_545
C7 N7 C12 121.7(3) .
C7 N7 C11 120.4(3) .
C12 N7 C11 117.4(3) .
C8 N8 C14 120.3(2) .
C8 N8 C13 121.7(3) .
C14 N8 C13 118.0(2) .
C9 N9 C16 121.6(2) .
C9 N9 C15 121.1(2) .
C16 N9 C15 117.3(2) .
C10 N10 C18 121.4(3) .
C10 N10 C17 121.0(3) .
C18 N10 C17 117.4(3) .
N1 C1 Cr1 170.6(2) .
N2 C2 Cr1 177.5(2) .
N3 C3 Cr1 174.5(2) 2
N4 C4 Cr1 171.2(2) .
N5 C5 Cr1 177.8(2) .
N6 C6 Cr1 173.6(2) .
O4 C7 N7 126.2(3) .
O5 C8 N8 124.0(3) .
O6 C9 N9 124.4(2) .
O7 C10 N10 123.6(3) .

loop_
_geom_bond_atom_site_label_1
_geom_bond_atom_site_label_2
_geom_bond_distance
_geom_bond_site_symmetry_2
Gd1 O1 2.3552(17) .
Gd1 O5 2.3617(17) .
Gd1 O4 2.3768(18) .
Gd1 O6 2.3805(16) .
Gd1 O7 2.3946(18) .
Gd1 O2 2.4026(17) .
Gd1 N3 2.517(2) .
Gd1 N1 2.521(2) .
Cr1 C2 2.065(2) .
Cr1 C6 2.069(2) .
Cr1 C5 2.069(2) .
Cr1 C4 2.074(2) .
Cr1 C3 2.084(2) .
Cr1 C1 2.092(2) .
O4 C7 1.226(3) .
O5 C8 1.240(3) .
O6 C9 1.248(3) .
O7 C10 1.240(3) .
N1 C1 1.152(3) .
N2 C2 1.149(3) .
N3 C3 1.149(3) 2_545
N4 C4 1.152(3) .
N5 C5 1.152(3) .
N6 C6 1.151(3) .
N7 C7 1.307(4) .
N7 C12 1.433(4) .
N7 C11 1.454(4) .
N8 C8 1.314(3) .
N8 C14 1.455(4) .
N8 C13 1.456(4) .
N9 C9 1.311(3) .
N9 C16 1.460(4) .
N9 C15 1.462(3) .
N10 C10 1.318(4) .
N10 C18 1.446(4) .
N10 C17 1.459(4) .
C3 N3 1.149(3) 2

loop_
_geom_hbond_atom_site_label_D
_geom_hbond_atom_site_label_H
_geom_hbond_atom_site_label_A
_geom_hbond_distance_DH
_geom_hbond_distance_HA
_geom_hbond_distance_DA
_geom_hbond_angle_DHA
_geom_hbond_site_symmetry_A
O1 H1A N5 0.88 1.89 2.765(3) 173.9 2_445
O1 H2A N2 0.91 1.85 2.756(3) 176.9 1_545
O2 H2A O3 0.83 2.03 2.847(2) 168.3 3_575
O2 H2B O3 0.91 1.88 2.775(2) 167.2 .
O3 H3A N6 0.89 1.96 2.848(3) 173.9 4_585
O3 H3B N4 0.91 2.03 2.881(3) 155.3 .

loop_
_geom_torsion_atom_site_label_1
_geom_torsion_atom_site_label_2
_geom_torsion_atom_site_label_3
_geom_torsion_atom_site_label_4
_geom_torsion
_geom_torsion_site_symmetry_4
O1 Gd1 O4 C7 107.8(3) .
O5 Gd1 O4 C7 34.6(3) .
O6 Gd1 O4 C7 156.5(3) .
O7 Gd1 O4 C7 -167.2(3) .
O2 Gd1 O4 C7 4.4(4) .
N3 Gd1 O4 C7 -41.1(3) .
N1 Gd1 O4 C7 -106.6(3) .
O1 Gd1 O5 C8 -152.8(4) .
O4 Gd1 O5 C8 -70.5(4) .
O6 Gd1 O5 C8 148.3(4) .
O7 Gd1 O5 C8 -106.8(4) .
O2 Gd1 O5 C8 92.2(4) .
N3 Gd1 O5 C8 5.0(4) .
N1 Gd1 O5 C8 41.8(4) .
O1 Gd1 O6 C9 162.4(3) .
O5 Gd1 O6 C9 -139.5(3) .
O4 Gd1 O6 C9 112.0(3) .
O7 Gd1 O6 C9 76.7(3) .
O2 Gd1 O6 C9 -84.0(3) .
N3 Gd1 O6 C9 -38.4(3) .
N1 Gd1 O6 C9 2.5(3) .
O1 Gd1 O7 C10 -45.6(3) .
O5 Gd1 O7 C10 -89.3(3) .
O4 Gd1 O7 C10 -127.4(3) .
O6 Gd1 O7 C10 29.2(3) .
O2 Gd1 O7 C10 60.3(3) .
N3 Gd1 O7 C10 173.1(3) .
N1 Gd1 O7 C10 110.8(3) .
O1 Gd1 N1 C1 -7.4(7) .
O5 Gd1 N1 C1 147.8(7) .
O4 Gd1 N1 C1 -111.0(7) .
O6 Gd1 N1 C1 27.7(7) .
O7 Gd1 N1 C1 -51.2(7) .
O2 Gd1 N1 C1 100.6(7) .
N3 Gd1 N1 C1 -175.7(7) .
O1 Gd1 N3 C3 15.3(6) 2_545
O5 Gd1 N3 C3 -17.9(6) 2_545
O4 Gd1 N3 C3 66.2(6) 2_545
O6 Gd1 N3 C3 -133.4(6) 2_545
O7 Gd1 N3 C3 124.3(6) 2_545
O2 Gd1 N3 C3 -90.1(6) 2_545
N1 Gd1 N3 C3 -174.9(6) 2_545
Gd1 N1 C1 Cr1 -35.4(18) .
C2 Cr1 C1 N1 -7(2) .
C6 Cr1 C1 N1 137.3(13) .
C5 Cr1 C1 N1 46.5(13) .
C4 Cr1 C1 N1 -45.5(13) .
C3 Cr1 C1 N1 -137.5(13) .
C6 Cr1 C2 N2 -113(5) .
C5 Cr1 C2 N2 -22(5) .
C4 Cr1 C2 N2 70(5) .
C3 Cr1 C2 N2 162(5) .
C1 Cr1 C2 N2 32(6) .
C2 Cr1 C3 N3 96(2) 2
C6 Cr1 C3 N3 4(2) 2
C5 Cr1 C3 N3 42(3) 2
C4 Cr1 C3 N3 -171(2) 2
C1 Cr1 C3 N3 -88(2) 2
C2 Cr1 C4 N4 -178.1(16) .
C6 Cr1 C4 N4 28(2) .
C5 Cr1 C4 N4 -90.1(16) .
C3 Cr1 C4 N4 92.7(16) .
C1 Cr1 C4 N4 -1.7(16) .
C2 Cr1 C5 N5 -26(6) .
C6 Cr1 C5 N5 67(6) .
C4 Cr1 C5 N5 -118(6) .
C3 Cr1 C5 N5 29(7) .
C1 Cr1 C5 N5 159(6) .
C2 Cr1 C6 N6 -94(2) .
C5 Cr1 C6 N6 178(100) .
C4 Cr1 C6 N6 60(3) .
C3 Cr1 C6 N6 -5(2) .
C1 Cr1 C6 N6 89(2) .
Gd1 O4 C7 N7 -165.1(2) .
C12 N7 C7 O4 6.6(6) .
C11 N7 C7 O4 177.7(3) .
Gd1 O5 C8 N8 -174.9(2) .
C14 N8 C8 O5 1.2(4) .
C13 N8 C8 O5 180.0(3) .
Gd1 O6 C9 N9 -178.82(18) .
C16 N9 C9 O6 -1.5(4) .
C15 N9 C9 O6 -179.3(3) .
Gd1 O7 C10 N10 -157.1(2) .
C18 N10 C10 O7 4.9(5) .
C17 N10 C10 O7 178.8(3) .
